data_4086240
loop_
_publ_author_name
'Canal, J.P.'
'Yap, G.P.A.'
'Pomeroy, R.K.'

_publ_section_title
;
 The Re Os4 (mue-H) (C O)n (n = 19, 18, 16) clusters
;
_journal_name_full Organometallics
_journal_page_first 3439
_journal_page_last 3447
_journal_volume 22
_journal_year 2003
_chemical_formula_sum 'C18 H O18 Os4 Re'
_chemical_name_systematic '(H (C O) (Os (C O)3)3 ((Re (C O)5) Os (C O)3))'
_space_group_IT_number 2
_symmetry_space_group_name_Hall '-P 1'
_symmetry_space_group_name_H-M 'P -1'
_cell_angle_alpha 94.118
_cell_angle_beta 102.929
_cell_angle_gamma 100.287
_cell_formula_units_Z 2
_cell_length_a 8.5656
_cell_length_b 9.0159
_cell_length_c 17.7342
_cell_volume 1304.424
_citation_journal_id_ASTM ORGND7
_cod_data_source_file Canal_ORGND7_2003_870.cif
_cod_data_source_block C18H1O18Os4Re1
_cod_original_formula_sum 'C18 H1 O18 Os4 Re1'
_cod_database_code 4086240

loop_
_symmetry_equiv_pos_as_xyz
x,y,z
-x,-y,-z

loop_
_atom_site_label
_atom_site_type_symbol
_atom_site_fract_x
_atom_site_fract_y
_atom_site_fract_z
_atom_site_occupancy
_atom_site_U_iso_or_equiv
Os4 Os 0.7385 0.8421 0.3512 1 0.0
C8 C 0.653 0.763 0.1441 1 0.0
O15 O 0.9668 0.6972 0.2669 1 0.0
O14 O 0.8105 0.439 0.459 1 0.0
O1 O 0.122 0.9864 0.2081 1 0.0
Os2 Os 0.4251 0.7009 0.3605 1 0.0
C9 C 0.304 0.849 0.3864 1 0.0
C7 C 0.413 0.5294 0.1606 1 0.0
O13 O 0.7755 0.3368 0.2003 1 0.0
C14 C 0.749 0.4722 0.3975 1 0.0
C10 C 0.235 0.547 0.3522 1 0.0
Os3 Os 0.6409 0.5365 0.3075 1 0.0
O7 O 0.3608 0.4127 0.1248 1 0.0
O2 O 0.434 0.0916 0.0536 1 0.0
O10 O 0.1239 0.4589 0.3522 1 0.0
O12 O 0.3398 0.2832 0.2913 1 0.0
C11 C 0.524 0.68 0.4689 1 0.0
C2 C 0.368 0.982 0.0656 1 0.0
H1 H 0.311 0.6942 0.2393 1 0.0
O17 O 0.965 0.8222 0.5055 1 0.0
O16 O 0.9559 0.1148 0.307 1 0.0
C6 C 0.521 0.958 0.2273 1 0.0
C16 C 0.876 0.0137 0.324 1 0.0
C15 C 0.853 0.6984 0.2934 1 0.0
C12 C 0.445 0.384 0.3012 1 0.0
C4 C 0.092 0.602 0.1044 1 0.0
O9 O 0.2348 0.9388 0.4016 1 0.0
O8 O 0.7432 0.7814 0.1061 1 0.0
C3 C 0.319 0.662 0.0122 1 0.0
C5 C 0.054 0.816 0.0004 1 0.0
Os1 Os 0.501 0.7398 0.2072 1 0.0
O11 O 0.5774 0.6682 0.5294 1 0.0
C17 C 0.885 0.832 0.4502 1 0.0
O3 O 0.3638 0.5911 -0.0321 1 0.0
O6 O 0.5266 0.087 0.2342 1 0.0
C18 C 0.629 0.982 0.3988 1 0.0
C1 C 0.153 0.913 0.1606 1 0.0
O18 O 0.5963 0.0877 0.4236 1 0.0
O4 O 0.014 0.4981 0.1208 1 0.0
C13 C 0.726 0.411 0.2395 1 0.0
O5 O -0.056 0.8335 -0.0495 1 0.0
Re1 Re 0.2278 0.7889 0.0815 1 0.0
